data_7227908
loop_
_publ_author_name
'Shan, Pei-Hui'
'Tu, Shi-Chun'
'Lin, Rui-Lian'
'Tao, Zhu'
'Liu, Jing-Xin'
'Xiao, Xin'

_publ_section_title
;
 Supramolecular complexes of
 \a,\a&#x2032;,\d,\d&#x2032;-tetramethyl-cucurbit[6]uril binding with
 enantiomeric amino acids
;
_journal_issue 16
_journal_name_full CrystEngComm
_journal_page_first 2168
_journal_paper_doi 10.1039/C7CE00340D
_journal_volume 19
_journal_year 2017
_chemical_absolute_configuration ad
_chemical_formula_sum 'C45 H77 Cl N26 O26'
_chemical_formula_weight 1433.78
_chemical_name_common {D-Gln@TMeQ[6]}.Cl.11H2O
_chemical_name_systematic complex1
_space_group_IT_number 4
_symmetry_cell_setting monoclinic
_symmetry_space_group_name_Hall 'P 2yb'
_symmetry_space_group_name_H-M 'P 1 21 1'
_atom_sites_solution_hydrogens geom
_atom_sites_solution_primary direct
_atom_sites_solution_secondary difmap
_audit_creation_method SHELXL-97
_audit_update_record
;
2017-03-18 deposited with the CCDC.
2017-03-21 downloaded from the CCDC.
;
_cell_angle_alpha 90.00
_cell_angle_beta 108.860(4)
_cell_angle_gamma 90.00
_cell_formula_units_Z 2
_cell_length_a 13.3102(19)
_cell_length_b 17.025(2)
_cell_length_c 14.896(2)
_cell_measurement_reflns_used 1421
_cell_measurement_temperature 293(2)
_cell_measurement_theta_max 14.90
_cell_measurement_theta_min 2.76
_cell_volume 3194.3(7)
_computing_cell_refinement 'Bruker SMART'
_computing_data_collection 'Bruker SMART'
_computing_data_reduction 'Bruker SAINT'
_computing_molecular_graphics 'Bruker SHELXTL'
_computing_publication_material 'Bruker SHELXTL'
_computing_structure_refinement 'SHELXL-97 (Sheldrick, 1997)'
_computing_structure_solution 'SHELXS-97 (Sheldrick, 1990)'
_diffrn_ambient_temperature 293(2)
_diffrn_measured_fraction_theta_full 0.956
_diffrn_measured_fraction_theta_max 0.956
_diffrn_measurement_device_type 'Bruker CCD Area Detector'
_diffrn_measurement_method '\f and \w scan'
_diffrn_radiation_monochromator graphite
_diffrn_radiation_source 'fine-focus sealed tube'
_diffrn_radiation_type MoK\a
_diffrn_radiation_wavelength 0.71073
_diffrn_reflns_av_R_equivalents 0.1016
_diffrn_reflns_av_sigmaI/netI 0.1183
_diffrn_reflns_limit_h_max 16
_diffrn_reflns_limit_h_min -16
_diffrn_reflns_limit_k_max 20
_diffrn_reflns_limit_k_min -20
_diffrn_reflns_limit_l_max 18
_diffrn_reflns_limit_l_min -18
_diffrn_reflns_number 22578
_diffrn_reflns_theta_full 26.00
_diffrn_reflns_theta_max 26.00
_diffrn_reflns_theta_min 1.44
_diffrn_standards_decay_% none
_exptl_absorpt_coefficient_mu 0.163
_exptl_absorpt_correction_T_max 0.9682
_exptl_absorpt_correction_T_min 0.9605
_exptl_absorpt_correction_type multi-scan
_exptl_absorpt_process_details 'SADABS (Bruker, 2008)'
_exptl_crystal_colour colorless
_exptl_crystal_density_diffrn 1.491
_exptl_crystal_density_meas ?
_exptl_crystal_density_method 'not measured'
_exptl_crystal_description block
_exptl_crystal_F_000 1508
_exptl_crystal_recrystallization_method 'Vapour deposition'
_exptl_crystal_size_max 0.25
_exptl_crystal_size_mid 0.23
_exptl_crystal_size_min 0.20
_refine_diff_density_max 1.356
_refine_diff_density_min -0.386
_refine_diff_density_rms 0.110
_refine_ls_abs_structure_details 'Flack (1983), 4797 Friedel pairs'
_refine_ls_abs_structure_Flack 0.00(9)
_refine_ls_extinction_coef 0.017(2)
_refine_ls_extinction_expression Fc^*^=kFc[1+0.001xFc^2^\l^3^/sin(2\q)]^-1/4^
_refine_ls_extinction_method SHELXL
_refine_ls_goodness_of_fit_ref 1.003
_refine_ls_hydrogen_treatment mixed
_refine_ls_matrix_type full
_refine_ls_number_parameters 885
_refine_ls_number_reflns 6211
_refine_ls_number_restraints 7
_refine_ls_restrained_S_all 1.002
_refine_ls_R_factor_all 0.1773
_refine_ls_R_factor_gt 0.0989
_refine_ls_shift/su_max 0.019
_refine_ls_shift/su_mean 0.001
_refine_ls_structure_factor_coef Fsqd
_refine_ls_weighting_details 'calc w=1/[\s^2^(Fo^2^)+(0.1910P)^2^+0.0000P] where P=(Fo^2^+2Fc^2^)/3'
_refine_ls_weighting_scheme calc
_refine_ls_wR_factor_gt 0.2487
_refine_ls_wR_factor_ref 0.3059
_reflns_number_gt 3077
_reflns_number_total 6211
_reflns_threshold_expression >2sigma(I)
_cod_data_source_file c7ce00340d2.cif
_cod_data_source_block p
_cod_depositor_comments
;
The following automatic conversions were performed:

'_symmetry_cell_setting' value 'Monoclinic' changed to 'monoclinic'
according to
/home/data/users/saulius/crontab/automatic-downloads/rss-feeds/RSC/lib/dictionaries/cif_core.dic
dictionary named 'cif_core.dic' version 2.4.2 from 2011-04-26.

'_exptl_crystal_density_meas' value 'not measured' was changed to '?'
- the value is perceived as not measured.

Automatic conversion script
Id: cif_fix_values 4973 2017-02-22 13:04:09Z antanas 

 Adding full bibliography for 7227908--7227914.cif.
;
_cod_original_cell_volume 3194.4(8)
_cod_original_sg_symbol_H-M P2(1)
_cod_database_code 7227908

loop_
_symmetry_equiv_pos_as_xyz
'x, y, z'
'-x, y+1/2, -z'

loop_
_atom_site_label
_atom_site_type_symbol
_atom_site_fract_x
_atom_site_fract_y
_atom_site_fract_z
_atom_site_U_iso_or_equiv
_atom_site_adp_type
_atom_site_occupancy
_atom_site_symmetry_multiplicity
_atom_site_calc_flag
_atom_site_refinement_flags
C1 C 0.6271(7) 0.0918(6) -0.3702(8) 0.047(3) Uani 1 1 d .
H1 H 0.6102 0.0550 -0.4237 0.056 Uiso 1 1 calc R
C2 C 0.3584(8) 0.1561(6) -0.4398(8) 0.048(3) Uani 1 1 d .
H2 H 0.3388 0.1193 -0.4932 0.057 Uiso 1 1 calc R
C3 C 0.2587(7) 0.2047(6) -0.4375(8) 0.047(3) Uani 1 1 d .
H3 H 0.1934 0.1881 -0.4867 0.056 Uiso 1 1 calc R
C4 C 0.1508(8) 0.3613(6) -0.3162(8) 0.046(3) Uani 1 1 d .
C5 C 0.1818(8) 0.4219(6) -0.2326(8) 0.046(3) Uani 1 1 d .
C6 C 0.4096(7) 0.4946(5) -0.0235(8) 0.043(3) Uani 1 1 d .
H6 H 0.3705 0.5343 -0.0005 0.052 Uiso 1 1 calc R
C7 C 0.5279(8) 0.4875(6) 0.0390(7) 0.046(3) Uani 1 1 d .
H7 H 0.5457 0.5263 0.0903 0.055 Uiso 1 1 calc R
C8 C 0.7953(7) 0.4179(6) 0.1184(7) 0.043(3) Uani 1 1 d .
H8 H 0.8177 0.4553 0.1713 0.051 Uiso 1 1 calc R
C9 C 0.8863(7) 0.3636(6) 0.1157(7) 0.041(2) Uani 1 1 d .
H9 H 0.9495 0.3720 0.1711 0.049 Uiso 1 1 calc R
C10 C 0.9999(8) 0.2058(6) -0.0054(8) 0.046(3) Uani 1 1 d .
C11 C 0.9689(7) 0.1525(6) -0.0959(7) 0.043(3) Uani 1 1 d .
C12 C 0.7466(8) 0.0877(7) -0.3093(7) 0.049(3) Uani 1 1 d .
H12 H 0.7854 0.0511 -0.3367 0.059 Uiso 1 1 calc R
C13 C 0.6266(8) 0.3866(8) 0.1566(8) 0.056(3) Uani 1 1 d .
H13A H 0.6472 0.4299 0.2010 0.067 Uiso 1 1 calc R
H13B H 0.6049 0.3433 0.1885 0.067 Uiso 1 1 calc R
C14 C 0.7488(7) 0.2861(7) 0.1316(6) 0.041(2) Uani 1 1 d .
C15 C 0.9103(8) 0.2154(6) 0.1269(8) 0.047(3) Uani 1 1 d .
H15A H 0.8809 0.1750 0.1569 0.057 Uiso 1 1 calc R
H15B H 0.9810 0.2275 0.1691 0.057 Uiso 1 1 calc R
C16 C 0.8614(8) 0.1209(6) -0.0021(8) 0.046(3) Uani 1 1 d .
C17 C 0.8358(8) 0.0358(6) -0.1416(8) 0.044(3) Uani 1 1 d .
H17A H 0.8151 -0.0033 -0.1036 0.053 Uiso 1 1 calc R
H17B H 0.8860 0.0114 -0.1679 0.053 Uiso 1 1 calc R
C18 C 0.6387(8) 0.0446(6) -0.2212(8) 0.043(3) Uani 1 1 d .
C19 C 0.4626(8) 0.0485(6) -0.3328(8) 0.049(3) Uani 1 1 d .
H19A H 0.4499 0.0155 -0.2846 0.059 Uiso 1 1 calc R
H19B H 0.4479 0.0174 -0.3902 0.059 Uiso 1 1 calc R
C20 C 0.3267(8) 0.1304(6) -0.2993(8) 0.048(3) Uani 1 1 d .
C21 C 0.1677(8) 0.2078(6) -0.3161(8) 0.049(3) Uani 1 1 d .
H21A H 0.1585 0.1680 -0.2728 0.059 Uiso 1 1 calc R
H21B H 0.1052 0.2069 -0.3721 0.059 Uiso 1 1 calc R
C22 C 0.2174(8) 0.2928(7) -0.1736(8) 0.048(3) Uani 1 1 d .
C23 C 0.4422(8) 0.3703(7) 0.0470(7) 0.047(3) Uani 1 1 d .
C24 C 0.8941(7) 0.1869(6) -0.2755(8) 0.049(3) Uani 1 1 d .
H24A H 0.9071 0.2312 -0.3112 0.059 Uiso 1 1 calc R
H24B H 0.9365 0.1431 -0.2845 0.059 Uiso 1 1 calc R
C25 C 0.7095(7) 0.2128(6) -0.3710(7) 0.041(3) Uani 1 1 d .
C26 C 0.5248(7) 0.1983(7) -0.4789(7) 0.044(3) Uani 1 1 d .
H26A H 0.5073 0.1581 -0.5276 0.053 Uiso 1 1 calc R
H26B H 0.5447 0.2452 -0.5060 0.053 Uiso 1 1 calc R
C27 C 0.3839(8) 0.2901(7) -0.4673(7) 0.048(3) Uani 1 1 d .
C28 C 0.2183(8) 0.3513(6) -0.4629(8) 0.048(3) Uani 1 1 d .
H28A H 0.1468 0.3352 -0.4992 0.058 Uiso 1 1 calc R
H28B H 0.2400 0.3917 -0.4988 0.058 Uiso 1 1 calc R
C29 C 0.2838(8) 0.4453(6) -0.3312(8) 0.050(3) Uani 1 1 d .
C30 C 0.3247(8) 0.5342(6) -0.1960(8) 0.051(3) Uani 1 1 d .
H30A H 0.3475 0.5685 -0.2378 0.062 Uiso 1 1 calc R
H30B H 0.2758 0.5635 -0.1727 0.062 Uiso 1 1 calc R
C31 C 0.5180(8) 0.5231(6) -0.1163(8) 0.043(3) Uani 1 1 d .
C32 C 0.6949(8) 0.5245(6) 0.0050(8) 0.050(3) Uani 1 1 d .
H32A H 0.7096 0.5557 -0.0439 0.060 Uiso 1 1 calc R
H32B H 0.7094 0.5570 0.0613 0.060 Uiso 1 1 calc R
C33 C 0.8374(7) 0.4406(6) -0.0201(7) 0.039(2) Uani 1 1 d .
C34 C 0.9971(8) 0.3597(6) 0.0011(8) 0.043(2) Uani 1 1 d .
H34A H 1.0146 0.3997 -0.0377 0.052 Uiso 1 1 calc R
H34B H 1.0577 0.3539 0.0583 0.052 Uiso 1 1 calc R
C35 C 0.9410(7) 0.2823(6) -0.1456(7) 0.043(2) Uani 1 1 d .
C36 C 0.0309(8) 0.3653(8) -0.3796(8) 0.058(3) Uani 1 1 d .
H36A H 0.0165 0.4156 -0.4103 0.086 Uiso 1 1 calc R
H36B H -0.0134 0.3583 -0.3406 0.086 Uiso 1 1 calc R
H36C H 0.0164 0.3246 -0.4266 0.086 Uiso 1 1 calc R
C37 C 0.0954(7) 0.4781(7) -0.2262(7) 0.048(3) Uani 1 1 d .
H37A H 0.0753 0.5119 -0.2807 0.073 Uiso 1 1 calc R
H37B H 0.1216 0.5092 -0.1697 0.073 Uiso 1 1 calc R
H37C H 0.0347 0.4485 -0.2242 0.073 Uiso 1 1 calc R
C38 C 1.0571(8) 0.1045(7) -0.1107(9) 0.056(3) Uani 1 1 d .
H38A H 1.0854 0.0697 -0.0578 0.085 Uiso 1 1 calc R
H38B H 1.1122 0.1388 -0.1159 0.085 Uiso 1 1 calc R
H38C H 1.0299 0.0743 -0.1679 0.085 Uiso 1 1 calc R
C39 C 1.1084(8) 0.1978(7) 0.0617(9) 0.054(3) Uani 1 1 d .
H39A H 1.1177 0.1459 0.0884 0.080 Uiso 1 1 calc R
H39B H 1.1193 0.2359 0.1115 0.080 Uiso 1 1 calc R
H39C H 1.1587 0.2064 0.0289 0.080 Uiso 1 1 calc R
C40 C 0.5604(12) 0.2845(11) -0.1636(12) 0.097(5) Uani 1 1 d .
C41 C 0.6369(12) 0.3395(8) -0.1821(9) 0.078(4) Uani 1 1 d .
H41A H 0.6972 0.3105 -0.1878 0.094 Uiso 1 1 calc R
H41B H 0.6625 0.3756 -0.1292 0.094 Uiso 1 1 calc R
C42 C 0.5847(12) 0.3859(9) -0.2736(9) 0.085(5) Uani 1 1 d .
H42A H 0.5669 0.3493 -0.3263 0.102 Uiso 1 1 calc R
H42B H 0.5187 0.4078 -0.2704 0.102 Uiso 1 1 calc R
C43 C 0.6490(10) 0.4512(8) -0.2947(7) 0.079(4) Uani 1 1 d D
H43 H 0.6576 0.4907 -0.2449 0.095 Uiso 1 1 calc R
C44 C 0.5887(11) 0.4903(9) -0.3872(8) 0.134(8) Uani 1 1 d D
C45 C 0.2593(8) 0.3956(7) -0.0518(8) 0.048(3) Uani 1 1 d .
H45A H 0.2206 0.4421 -0.0444 0.058 Uiso 1 1 calc R
H45B H 0.2464 0.3551 -0.0110 0.058 Uiso 1 1 calc R
N1 N 0.5366(7) 0.4108(5) 0.0754(6) 0.048(2) Uani 1 1 d .
N2 N 0.3705(6) 0.4138(5) -0.0194(6) 0.042(2) Uani 1 1 d .
N3 N 0.7179(6) 0.3622(5) 0.1297(6) 0.042(2) Uani 1 1 d .
N4 N 0.8450(6) 0.2853(5) 0.1155(6) 0.045(2) Uani 1 1 d .
N5 N 0.9189(6) 0.1843(5) 0.0379(6) 0.042(2) Uani 1 1 d .
N6 N 0.8878(7) 0.1000(5) -0.0811(7) 0.049(2) Uani 1 1 d .
N7 N 0.7422(6) 0.0597(5) -0.2193(6) 0.048(2) Uani 1 1 d .
N8 N 0.5719(6) 0.0707(5) -0.3022(7) 0.049(2) Uani 1 1 d .
N9 N 0.3893(7) 0.1142(5) -0.3514(6) 0.048(2) Uani 1 1 d .
N10 N 0.2567(6) 0.1880(5) -0.3428(6) 0.044(2) Uani 1 1 d .
N11 N 0.1747(7) 0.2864(5) -0.2695(6) 0.051(2) Uani 1 1 d .
N12 N 0.2164(6) 0.3692(5) -0.1494(6) 0.049(2) Uani 1 1 d .
N13 N 0.4304(6) 0.2155(6) -0.4531(7) 0.052(2) Uani 1 1 d .
N14 N 0.2884(6) 0.2850(5) -0.4511(6) 0.049(2) Uani 1 1 d .
N15 N 0.2182(6) 0.3839(5) -0.3727(6) 0.047(2) Uani 1 1 d .
N16 N 0.2697(6) 0.4672(5) -0.2499(6) 0.043(2) Uani 1 1 d .
N17 N 0.4156(6) 0.5123(5) -0.1171(6) 0.042(2) Uani 1 1 d .
N18 N 0.5838(6) 0.5031(5) -0.0269(6) 0.043(2) Uani 1 1 d .
N19 N 0.7653(6) 0.4575(5) 0.0265(6) 0.043(2) Uani 1 1 d .
N20 N 0.9060(6) 0.3865(5) 0.0277(6) 0.046(2) Uani 1 1 d .
N21 N 0.9800(6) 0.2862(5) -0.0501(6) 0.044(2) Uani 1 1 d .
N22 N 0.9270(6) 0.2074(5) -0.1742(6) 0.040(2) Uani 1 1 d .
N23 N 0.7815(7) 0.1656(5) -0.3119(6) 0.047(2) Uani 1 1 d .
N24 N 0.6138(6) 0.1726(5) -0.4021(6) 0.047(2) Uani 1 1 d .
N25 N 0.6070(8) 0.2340(8) -0.0953(9) 0.094(4) Uani 1 1 d .
H25A H 0.5692 0.2045 -0.0720 0.113 Uiso 1 1 calc R
H25B H 0.6751 0.2307 -0.0743 0.113 Uiso 1 1 calc R
N26 N 0.7584(8) 0.4285(7) -0.2922(8) 0.080(3) Uani 1 1 d .
H26C H 0.7921 0.4055 -0.2370 0.120 Uiso 1 1 calc R
H26D H 0.7939 0.4712 -0.2988 0.120 Uiso 1 1 calc R
H26E H 0.7542 0.3952 -0.3394 0.120 Uiso 1 1 calc R
O1 O 0.3463(6) 0.4759(5) -0.3667(5) 0.060(2) Uani 1 1 d .
O2 O 0.5472(6) 0.5485(5) -0.1802(6) 0.058(2) Uani 1 1 d .
O3 O 0.4251(6) 0.3482(4) -0.4858(5) 0.054(2) Uani 1 1 d .
O4 O 0.7217(6) 0.2794(4) -0.3942(5) 0.0515(19) Uani 1 1 d .
O5 O 0.8397(6) 0.4740(5) -0.0919(6) 0.057(2) Uani 1 1 d .
O6 O 0.9212(6) 0.3408(4) -0.1979(5) 0.054(2) Uani 1 1 d .
O7 O 0.7032(6) 0.2286(5) 0.1482(6) 0.063(2) Uani 1 1 d .
O8 O 0.7963(6) 0.0865(5) 0.0250(5) 0.0530(19) Uani 1 1 d .
O9 O 0.6172(6) 0.0133(5) -0.1565(6) 0.062(2) Uani 1 1 d .
O10 O 0.4266(6) 0.3055(4) 0.0764(5) 0.0504(19) Uani 1 1 d .
O11 O 0.3299(6) 0.0973(5) -0.2242(6) 0.057(2) Uani 1 1 d .
O12 O 0.2404(6) 0.2388(5) -0.1163(5) 0.053(2) Uani 1 1 d .
O13 O 0.5170(9) 0.5371(10) -0.3863(11) 0.254(10) Uani 1 1 d D
O14 O 0.6314(11) 0.4851(8) -0.4505(8) 0.168(7) Uani 1 1 d D
H14A H 0.6930 0.5052 -0.4291 0.201 Uiso 1 1 d R
O15 O 0.4612(11) 0.2905(9) -0.1954(10) 0.147(6) Uani 1 1 d .
O1W O 0.2765(10) 0.6187(8) -0.4573(8) 0.115(4) Uani 1 1 d .
O2W O 0.3634(11) 0.7214(7) -0.3103(9) 0.117(4) Uani 1 1 d .
O3W O 0.4575(7) 0.1729(5) -0.0276(6) 0.074(2) Uani 1 1 d .
Cl1 Cl 1.0129(4) 0.4818(5) 0.3381(3) 0.1146(16) Uani 1 1 d .
O5W O 1.1512(8) 0.3558(9) 0.2691(8) 0.124(5) Uani 1 1 d .
O6W O 0.8215(12) 0.5073(9) -0.5581(13) 0.172(6) Uani 1 1 d .
O7W O 0.372(2) 0.3996(11) -0.6701(16) 0.241(11) Uani 1 1 d .
O8W O 0.7439(14) 0.3438(12) -0.5693(10) 0.174(7) Uani 1 1 d .
O9W O 0.247(4) 0.1971(14) -0.6721(11) 0.49(3) Uani 1 1 d .
O10W O 0.9061(18) 0.3220(13) -0.6473(11) 0.205(9) Uani 1 1 d .
O11W O 0.8567(12) 0.5592(11) -0.3590(17) 0.216(9) Uani 1 1 d .
O4W O -0.0579(14) 0.1151(19) -0.4845(13) 0.222(11) Uani 1 1 d .

loop_
_atom_site_aniso_label
_atom_site_aniso_U_11
_atom_site_aniso_U_22
_atom_site_aniso_U_33
_atom_site_aniso_U_23
_atom_site_aniso_U_13
_atom_site_aniso_U_12
C1 0.028(5) 0.050(6) 0.063(7) 0.013(5) 0.014(5) 0.008(5)
C2 0.041(5) 0.045(6) 0.061(7) -0.002(5) 0.022(5) 0.000(5)
C3 0.027(5) 0.044(6) 0.064(7) -0.001(5) 0.007(5) 0.001(4)
C4 0.036(5) 0.045(6) 0.056(6) -0.004(5) 0.016(5) 0.001(5)
C5 0.037(5) 0.041(6) 0.056(7) 0.000(5) 0.010(5) -0.005(5)
C6 0.034(5) 0.028(5) 0.074(7) -0.011(5) 0.027(5) -0.005(4)
C7 0.046(6) 0.039(6) 0.059(6) -0.017(5) 0.025(5) -0.007(5)
C8 0.038(5) 0.037(5) 0.051(6) -0.010(5) 0.011(5) 0.003(4)
C9 0.041(5) 0.046(6) 0.032(5) -0.007(5) 0.007(4) 0.001(5)
C10 0.042(5) 0.045(6) 0.053(6) 0.003(5) 0.016(5) -0.007(5)
C11 0.036(5) 0.047(6) 0.052(6) 0.004(5) 0.021(5) -0.002(4)
C12 0.052(6) 0.056(7) 0.041(6) -0.011(5) 0.017(5) -0.013(5)
C13 0.046(6) 0.074(8) 0.053(7) 0.002(6) 0.025(5) 0.009(6)
C14 0.039(5) 0.053(6) 0.030(5) -0.007(5) 0.008(4) -0.003(5)
C15 0.049(6) 0.047(6) 0.048(6) -0.002(5) 0.018(5) 0.004(5)
C16 0.047(6) 0.037(6) 0.049(6) 0.002(5) 0.010(5) 0.006(5)
C17 0.038(5) 0.030(5) 0.062(7) 0.009(5) 0.013(5) 0.003(4)
C18 0.049(6) 0.035(5) 0.052(6) 0.016(5) 0.025(5) 0.000(5)
C19 0.041(6) 0.041(6) 0.062(7) 0.011(5) 0.011(5) 0.002(5)
C20 0.031(5) 0.050(6) 0.063(7) 0.000(6) 0.016(5) -0.007(5)
C21 0.050(6) 0.039(6) 0.059(7) -0.014(5) 0.019(5) -0.017(5)
C22 0.036(5) 0.050(7) 0.058(7) 0.002(6) 0.016(5) -0.015(5)
C23 0.048(6) 0.054(7) 0.045(6) -0.022(5) 0.023(5) -0.012(5)
C24 0.038(5) 0.037(5) 0.078(8) 0.002(5) 0.026(5) -0.003(4)
C25 0.040(5) 0.034(6) 0.051(6) 0.007(5) 0.017(5) 0.005(4)
C26 0.042(6) 0.056(6) 0.032(6) 0.007(5) 0.007(5) 0.008(5)
C27 0.040(5) 0.051(6) 0.055(6) 0.010(6) 0.020(5) 0.002(5)
C28 0.046(6) 0.050(6) 0.051(6) 0.012(5) 0.020(5) 0.002(5)
C29 0.045(6) 0.035(6) 0.078(8) 0.008(5) 0.030(6) -0.002(5)
C30 0.048(6) 0.039(6) 0.070(7) -0.005(5) 0.023(6) 0.011(5)
C31 0.038(5) 0.031(5) 0.064(7) 0.001(5) 0.023(5) 0.000(4)
C32 0.052(6) 0.032(5) 0.071(7) 0.000(5) 0.026(6) -0.001(5)
C33 0.033(5) 0.042(6) 0.042(6) -0.005(5) 0.011(4) -0.012(4)
C34 0.032(5) 0.040(5) 0.059(6) -0.004(5) 0.015(4) -0.004(4)
C35 0.037(5) 0.048(6) 0.046(6) 0.007(5) 0.017(4) 0.009(5)
C36 0.041(6) 0.075(8) 0.054(7) 0.005(6) 0.011(5) -0.003(6)
C37 0.032(5) 0.054(6) 0.055(6) -0.008(5) 0.008(5) 0.013(5)
C38 0.050(6) 0.043(6) 0.084(8) 0.016(6) 0.032(6) 0.008(5)
C39 0.031(5) 0.050(6) 0.079(8) -0.004(6) 0.017(5) 0.002(5)
C40 0.071(9) 0.100(11) 0.112(12) 0.025(10) 0.021(9) -0.034(9)
C41 0.090(10) 0.064(8) 0.068(9) 0.000(7) 0.009(7) -0.003(7)
C42 0.099(11) 0.085(10) 0.055(8) 0.013(7) 0.003(7) -0.008(8)
C43 0.103(10) 0.085(10) 0.054(8) -0.002(7) 0.034(7) -0.011(8)
C44 0.23(2) 0.122(16) 0.075(11) 0.026(11) 0.084(13) -0.012(15)
C45 0.042(6) 0.050(6) 0.058(7) -0.004(5) 0.023(5) -0.012(5)
N1 0.044(5) 0.056(6) 0.045(5) -0.002(4) 0.018(4) 0.001(4)
N2 0.025(4) 0.054(5) 0.044(5) -0.005(4) 0.007(4) -0.004(4)
N3 0.034(4) 0.042(5) 0.053(5) 0.007(4) 0.019(4) 0.005(4)
N4 0.035(4) 0.039(4) 0.061(5) -0.007(4) 0.016(4) 0.002(4)
N5 0.031(4) 0.041(5) 0.058(5) 0.004(4) 0.020(4) -0.004(4)
N6 0.047(5) 0.041(5) 0.064(6) -0.006(4) 0.024(4) -0.010(4)
N7 0.036(5) 0.048(5) 0.054(5) 0.011(4) 0.006(4) -0.001(4)
N8 0.031(4) 0.048(5) 0.066(6) 0.016(4) 0.015(4) 0.003(4)
N9 0.048(5) 0.045(5) 0.051(5) 0.008(4) 0.016(4) 0.003(4)
N10 0.042(5) 0.057(5) 0.030(5) 0.007(4) 0.007(4) 0.001(4)
N11 0.051(5) 0.043(5) 0.051(5) 0.005(4) 0.007(4) -0.006(4)
N12 0.041(5) 0.050(5) 0.055(6) -0.010(4) 0.014(4) -0.011(4)
N13 0.039(5) 0.059(6) 0.057(6) 0.011(5) 0.016(4) 0.008(4)
N14 0.045(5) 0.052(5) 0.054(5) 0.009(5) 0.022(4) 0.007(4)
N15 0.042(5) 0.044(5) 0.055(6) 0.000(4) 0.018(4) -0.011(4)
N16 0.035(4) 0.048(5) 0.051(5) 0.001(4) 0.019(4) -0.006(4)
N17 0.034(4) 0.043(5) 0.050(5) -0.004(4) 0.015(4) -0.006(4)
N18 0.030(4) 0.038(5) 0.064(6) -0.012(4) 0.020(4) -0.010(4)
N19 0.033(4) 0.042(5) 0.056(5) -0.001(4) 0.016(4) 0.009(4)
N20 0.035(4) 0.036(5) 0.070(6) -0.002(4) 0.021(4) 0.001(4)
N21 0.048(5) 0.030(4) 0.059(6) 0.000(4) 0.027(4) 0.003(4)
N22 0.033(4) 0.033(4) 0.057(5) -0.004(4) 0.019(4) 0.006(3)
N23 0.060(5) 0.032(4) 0.053(5) 0.002(4) 0.025(4) -0.003(4)
N24 0.042(5) 0.047(5) 0.051(5) 0.013(4) 0.014(4) 0.004(4)
N25 0.058(6) 0.109(9) 0.118(9) 0.069(8) 0.034(6) -0.001(6)
N26 0.067(7) 0.075(7) 0.088(8) 0.013(6) 0.011(6) 0.010(6)
O1 0.063(5) 0.053(4) 0.068(5) 0.003(4) 0.027(4) -0.006(4)
O2 0.047(4) 0.060(5) 0.070(5) 0.012(4) 0.024(4) -0.007(4)
O3 0.056(4) 0.047(4) 0.058(5) 0.006(4) 0.015(4) -0.008(4)
O4 0.068(5) 0.037(4) 0.051(4) -0.001(4) 0.020(4) -0.003(4)
O5 0.052(4) 0.052(4) 0.070(5) -0.010(4) 0.022(4) -0.005(4)
O6 0.061(4) 0.049(4) 0.057(4) 0.010(4) 0.025(4) 0.006(4)
O7 0.063(5) 0.056(5) 0.077(6) 0.011(4) 0.034(4) -0.006(4)
O8 0.048(4) 0.059(5) 0.059(5) 0.002(4) 0.027(4) -0.009(4)
O9 0.048(4) 0.058(5) 0.081(6) 0.015(4) 0.021(4) 0.001(4)
O10 0.052(4) 0.052(5) 0.051(4) 0.002(4) 0.022(3) -0.004(3)
O11 0.045(4) 0.065(5) 0.058(5) 0.019(4) 0.011(4) -0.005(4)
O12 0.050(4) 0.050(4) 0.059(5) 0.005(4) 0.017(4) -0.009(4)
O13 0.083(8) 0.39(2) 0.312(19) 0.277(18) 0.092(9) 0.110(11)
O14 0.237(16) 0.154(13) 0.085(9) 0.031(9) 0.014(9) -0.078(12)
O15 0.117(9) 0.154(11) 0.136(10) 0.064(9) -0.006(8) -0.061(9)
O1W 0.139(9) 0.129(10) 0.088(7) 0.011(7) 0.051(7) -0.011(8)
O2W 0.160(10) 0.092(8) 0.115(9) -0.017(7) 0.069(8) -0.014(7)
O3W 0.086(6) 0.063(5) 0.080(6) -0.005(5) 0.037(5) -0.009(5)
Cl1 0.115(3) 0.112(3) 0.113(3) 0.009(3) 0.031(3) -0.028(3)
O5W 0.074(7) 0.160(11) 0.101(8) -0.015(8) -0.022(6) 0.016(7)
O6W 0.158(12) 0.141(12) 0.237(16) 0.092(12) 0.090(11) 0.075(10)
O7W 0.31(2) 0.132(13) 0.204(18) 0.058(13) -0.024(17) -0.094(15)
O8W 0.216(15) 0.211(17) 0.112(10) -0.005(11) 0.077(10) -0.075(14)
O9W 1.07(8) 0.195(19) 0.047(10) 0.016(10) -0.02(2) -0.27(3)
O10W 0.29(2) 0.211(18) 0.114(11) -0.024(12) 0.066(13) -0.091(18)
O11W 0.106(9) 0.196(15) 0.35(2) 0.177(16) 0.077(12) 0.012(10)
O4W 0.161(14) 0.35(3) 0.173(14) 0.072(19) 0.083(11) 0.018(18)

loop_
_atom_type_symbol
_atom_type_description
_atom_type_scat_dispersion_real
_atom_type_scat_dispersion_imag
_atom_type_scat_source
C C 0.0033 0.0016 'International Tables Vol C Tables 4.2.6.8 and 6.1.1.4'
H H 0.0000 0.0000 'International Tables Vol C Tables 4.2.6.8 and 6.1.1.4'
N N 0.0061 0.0033 'International Tables Vol C Tables 4.2.6.8 and 6.1.1.4'
O O 0.0106 0.0060 'International Tables Vol C Tables 4.2.6.8 and 6.1.1.4'
Cl Cl 0.1484 0.1585 'International Tables Vol C Tables 4.2.6.8 and 6.1.1.4'

loop_
_geom_angle_atom_site_label_1
_geom_angle_atom_site_label_2
_geom_angle_atom_site_label_3
_geom_angle
N24 C1 N8 114.9(9)
N24 C1 C12 103.1(8)
N8 C1 C12 103.3(8)
N9 C2 N13 117.8(8)
N9 C2 C3 103.5(9)
N13 C2 C3 103.7(8)
N10 C3 N14 114.3(9)
N10 C3 C2 101.5(8)
N14 C3 C2 102.8(8)
N11 C4 N15 115.4(8)
N11 C4 C5 103.9(8)
N15 C4 C5 103.3(8)
N11 C4 C36 110.7(9)
N15 C4 C36 109.5(9)
C5 C4 C36 113.9(9)
N12 C5 N16 114.2(8)
N12 C5 C37 111.4(9)
N16 C5 C37 109.7(8)
N12 C5 C4 101.4(8)
N16 C5 C4 102.9(8)
C37 C5 C4 116.9(8)
N17 C6 N2 111.2(8)
N17 C6 C7 103.4(8)
N2 C6 C7 101.8(7)
N1 C7 N18 116.1(8)
N1 C7 C6 104.2(8)
N18 C7 C6 102.9(8)
N3 C8 N19 114.9(8)
N3 C8 C9 101.8(8)
N19 C8 C9 103.4(8)
N4 C9 N20 114.9(8)
N4 C9 C8 104.7(8)
N20 C9 C8 103.5(8)
N5 C10 C39 112.1(9)
N5 C10 N21 111.7(8)
C39 C10 N21 112.2(8)
N5 C10 C11 102.0(8)
C39 C10 C11 117.3(9)
N21 C10 C11 100.7(8)
N22 C11 N6 113.6(8)
N22 C11 C38 110.3(8)
N6 C11 C38 109.7(8)
N22 C11 C10 104.1(8)
N6 C11 C10 102.9(8)
C38 C11 C10 116.1(8)
N23 C12 N7 116.8(9)
N23 C12 C1 103.0(9)
N7 C12 C1 102.5(8)
N3 C13 N1 112.7(8)
O7 C14 N3 127.2(9)
O7 C14 N4 125.4(10)
N3 C14 N4 107.3(9)
N4 C15 N5 114.2(8)
O8 C16 N5 127.0(10)
O8 C16 N6 124.4(10)
N5 C16 N6 108.7(10)
N6 C17 N7 113.5(8)
O9 C18 N8 127.6(10)
O9 C18 N7 123.4(9)
N8 C18 N7 109.0(9)
N8 C19 N9 114.3(9)
O11 C20 N9 125.7(10)
O11 C20 N10 125.0(10)
N9 C20 N10 109.3(10)
N10 C21 N11 114.4(8)
O12 C22 N12 124.0(10)
O12 C22 N11 126.7(10)
N12 C22 N11 108.6(10)
O10 C23 N2 126.2(9)
O10 C23 N1 125.8(10)
N2 C23 N1 108.0(10)
N23 C24 N22 111.5(8)
O4 C25 N23 128.0(9)
O4 C25 N24 124.0(9)
N23 C25 N24 108.0(9)
N24 C26 N13 114.5(8)
O3 C27 N14 127.4(10)
O3 C27 N13 124.6(9)
N14 C27 N13 107.9(9)
N14 C28 N15 112.3(8)
O1 C29 N16 125.5(10)
O1 C29 N15 123.1(11)
N16 C29 N15 111.4(9)
N17 C30 N16 113.0(8)
O2 C31 N17 127.4(10)
O2 C31 N18 125.4(9)
N17 C31 N18 107.2(9)
N19 C32 N18 113.2(8)
O5 C33 N20 125.8(10)
O5 C33 N19 124.0(9)
N20 C33 N19 110.1(9)
N21 C34 N20 114.2(8)
O6 C35 N22 125.8(9)
O6 C35 N21 123.7(10)
N22 C35 N21 110.4(9)
O15 C40 N25 121.2(13)
O15 C40 C41 125.8(16)
N25 C40 C41 112.1(12)
C40 C41 C42 110.6(12)
C43 C42 C41 116.3(11)
N26 C43 C42 114.9(11)
N26 C43 C44 111.3(10)
C42 C43 C44 110.4(11)
O13 C44 O14 126.2(10)
O13 C44 C43 117.1(10)
O14 C44 C43 114.8(10)
N2 C45 N12 115.6(8)
C23 N1 C7 113.3(9)
C23 N1 C13 122.5(10)
C7 N1 C13 121.7(9)
C23 N2 C45 122.4(9)
C23 N2 C6 111.4(8)
C45 N2 C6 121.7(8)
C14 N3 C8 114.0(8)
C14 N3 C13 122.6(9)
C8 N3 C13 122.2(9)
C14 N4 C9 111.4(8)
C14 N4 C15 122.9(9)
C9 N4 C15 123.0(7)
C16 N5 C15 119.5(9)
C16 N5 C10 113.4(9)
C15 N5 C10 126.1(8)
C16 N6 C17 121.7(9)
C16 N6 C11 111.9(8)
C17 N6 C11 126.3(9)
C18 N7 C12 112.3(8)
C18 N7 C17 123.4(9)
C12 N7 C17 123.4(9)
C18 N8 C19 121.2(9)
C18 N8 C1 111.8(8)
C19 N8 C1 121.8(9)
C20 N9 C2 112.5(9)
C20 N9 C19 123.7(9)
C2 N9 C19 122.2(9)
C20 N10 C21 123.1(9)
C20 N10 C3 112.3(9)
C21 N10 C3 120.7(8)
C22 N11 C4 112.9(9)
C22 N11 C21 120.0(9)
C4 N11 C21 126.7(8)
C22 N12 C45 122.0(9)
C22 N12 C5 112.8(8)
C45 N12 C5 124.6(9)
C27 N13 C2 111.9(8)
C27 N13 C26 121.3(9)
C2 N13 C26 124.1(9)
C27 N14 C28 122.0(9)
C27 N14 C3 113.1(9)
C28 N14 C3 124.0(8)
C29 N15 C28 121.0(9)
C29 N15 C4 111.1(9)
C28 N15 C4 127.9(8)
C29 N16 C30 121.8(9)
C29 N16 C5 111.1(8)
C30 N16 C5 126.6(9)
C31 N17 C30 123.0(9)
C31 N17 C6 112.4(8)
C30 N17 C6 123.1(8)
C31 N18 C7 113.5(8)
C31 N18 C32 121.2(9)
C7 N18 C32 121.6(9)
C33 N19 C32 124.0(9)
C33 N19 C8 110.5(8)
C32 N19 C8 122.2(9)
C33 N20 C34 123.8(9)
C33 N20 C9 111.8(8)
C34 N20 C9 124.0(8)
C35 N21 C34 122.7(9)
C35 N21 C10 112.0(8)
C34 N21 C10 125.3(8)
C35 N22 C11 112.2(8)
C35 N22 C24 121.2(8)
C11 N22 C24 125.3(8)
C25 N23 C12 114.2(9)
C25 N23 C24 121.6(8)
C12 N23 C24 121.9(8)
C25 N24 C26 123.5(9)
C25 N24 C1 110.9(8)
C26 N24 C1 122.6(9)

loop_
_geom_bond_atom_site_label_1
_geom_bond_atom_site_label_2
_geom_bond_distance
C1 N24 1.447(14)
C1 N8 1.475(14)
C1 C12 1.557(14)
C2 N9 1.436(14)
C2 N13 1.450(14)
C2 C3 1.574(14)
C3 N10 1.447(14)
C3 N14 1.456(13)
C4 N11 1.437(14)
C4 N15 1.467(14)
C4 C5 1.566(15)
C4 C36 1.571(14)
C5 N12 1.477(13)
C5 N16 1.492(13)
C5 C37 1.523(14)
C6 N17 1.454(13)
C6 N2 1.480(13)
C6 C7 1.553(14)
C7 N1 1.404(14)
C7 N18 1.437(13)
C8 N3 1.449(13)
C8 N19 1.462(13)
C8 C9 1.535(14)
C9 N4 1.443(13)
C9 N20 1.470(13)
C10 N5 1.471(14)
C10 C39 1.473(15)
C10 N21 1.508(13)
C10 C11 1.565(15)
C11 N22 1.457(13)
C11 N6 1.473(13)
C11 C38 1.504(15)
C12 N23 1.410(14)
C12 N7 1.441(14)
C13 N3 1.458(13)
C13 N1 1.460(13)
C14 O7 1.219(13)
C14 N3 1.358(13)
C14 N4 1.377(12)
C15 N4 1.450(13)
C15 N5 1.466(14)
C16 O8 1.218(13)
C16 N5 1.346(13)
C16 N6 1.378(14)
C17 N6 1.443(13)
C17 N7 1.457(12)
C18 O9 1.214(12)
C18 N8 1.323(13)
C18 N7 1.393(13)
C19 N8 1.427(13)
C19 N9 1.451(13)
C20 O11 1.240(13)
C20 N9 1.338(14)
C20 N10 1.364(13)
C21 N10 1.407(13)
C21 N11 1.496(14)
C22 O12 1.223(12)
C22 N12 1.352(14)
C22 N11 1.361(14)
C23 O10 1.228(13)
C23 N2 1.353(13)
C23 N1 1.374(13)
C24 N23 1.466(12)
C24 N22 1.472(14)
C25 O4 1.212(12)
C25 N23 1.338(13)
C25 N24 1.388(13)
C26 N24 1.423(12)
C26 N13 1.456(13)
C27 O3 1.205(13)
C27 N14 1.372(13)
C27 N13 1.399(14)
C28 N14 1.437(14)
C28 N15 1.454(14)
C29 O1 1.236(13)
C29 N16 1.338(14)
C29 N15 1.374(13)
C30 N17 1.437(13)
C30 N16 1.449(13)
C31 O2 1.218(13)
C31 N17 1.372(12)
C31 N18 1.379(13)
C32 N19 1.446(13)
C32 N18 1.445(12)
C33 O5 1.221(12)
C33 N20 1.329(13)
C33 N19 1.384(13)
C34 N21 1.444(13)
C34 N20 1.465(13)
C35 O6 1.240(12)
C35 N22 1.338(13)
C35 N21 1.348(12)
C40 O15 1.254(19)
C40 N25 1.323(19)
C40 C41 1.47(2)
C41 C42 1.533(18)
C42 C43 1.50(2)
C43 N26 1.495(17)
C43 C44 1.508(9)
C44 O13 1.247(9)
C44 O14 1.251(9)
C45 N2 1.434(12)
C45 N12 1.451(13)
